data_4085017
loop_
_publ_author_name
'Luconi, Lapo'
'Lyubov, Dmitrii M.'
'Rossin, Andrea'
'Glukhova, Tatyana A.'
'Cherkasov, Anton V.'
'Tuci, Giulia'
'Fukin, Georgy K.'
'Trifonov, Alexander A.'
'Giambastiani, Giuliano'

_publ_section_title
;
 Organolanthanide Complexes Supported by Thiazole-Containing
 Amidopyridinate Ligands: Synthesis, Characterization, and Catalytic
 Activity in Isoprene Polymerization
;
_journal_issue 24
_journal_name_full Organometallics
_journal_page_first 7125
_journal_paper_doi 10.1021/om500918y
_journal_volume 33
_journal_year 2014
_chemical_formula_sum 'C32 H52 N3 S Si2 Yb'
_chemical_formula_weight 740.05
_chemical_name_systematic
; 
 ? 
;
_space_group_IT_number 7
_symmetry_cell_setting monoclinic
_symmetry_space_group_name_Hall 'P -2yac'
_symmetry_space_group_name_H-M 'P 1 n 1'
_atom_sites_solution_hydrogens geom
_atom_sites_solution_primary direct
_atom_sites_solution_secondary difmap
_audit_creation_method SHELXL-97
_cell_angle_alpha 90.00
_cell_angle_beta 92.1653(11)
_cell_angle_gamma 90.00
_cell_formula_units_Z 2
_cell_length_a 9.36372(12)
_cell_length_b 11.54210(14)
_cell_length_c 16.75309(18)
_cell_measurement_reflns_used 16089
_cell_measurement_temperature 100(2)
_cell_measurement_theta_max 31.2670
_cell_measurement_theta_min 3.5190
_cell_volume 1809.33(4)
_computing_cell_refinement 'CrysAlisPro, Agilent Technologies'
_computing_data_collection 'CrysAlisPro, Agilent Technologies'
_computing_data_reduction 'CrysAlisPro, Agilent Technologies'
_computing_molecular_graphics 'SHELXTL  (Sheldrick, 2000)'
_computing_publication_material 'SHELXTL  (Sheldrick, 2000)'
_computing_structure_refinement 'SHELXL-97 (Sheldrick, 2008)'
_computing_structure_solution 'SHELXS-97 (Sheldrick, 2008)'
_diffrn_ambient_temperature 100(2)
_diffrn_measured_fraction_theta_full 0.998
_diffrn_measured_fraction_theta_max 0.998
_diffrn_measurement_device_type 'Xcalibur, Eos'
_diffrn_measurement_method '/w scans'
_diffrn_radiation_monochromator graphite
_diffrn_radiation_source 'Enhance (Mo) X-ray Source'
_diffrn_radiation_type MoK\a
_diffrn_radiation_wavelength 0.71073
_diffrn_reflns_av_R_equivalents 0.0395
_diffrn_reflns_av_sigmaI/netI 0.0366
_diffrn_reflns_limit_h_max 11
_diffrn_reflns_limit_h_min -11
_diffrn_reflns_limit_k_max 14
_diffrn_reflns_limit_k_min -14
_diffrn_reflns_limit_l_max 21
_diffrn_reflns_limit_l_min -21
_diffrn_reflns_number 29533
_diffrn_reflns_theta_full 27.00
_diffrn_reflns_theta_max 27.00
_diffrn_reflns_theta_min 3.01
_exptl_absorpt_coefficient_mu 2.732
_exptl_absorpt_correction_T_max 0.8986
_exptl_absorpt_correction_T_min 0.4079
_exptl_absorpt_correction_type multi-scan
_exptl_absorpt_process_details
;
SCALE3 ABSPACK, CrysAlisPro, Agilent Technologies (2012) 
;
_exptl_crystal_colour orange
_exptl_crystal_density_diffrn 1.358
_exptl_crystal_density_method 'not measured'
_exptl_crystal_description rhombus
_exptl_crystal_F_000 758
_exptl_crystal_size_max 0.40
_exptl_crystal_size_mid 0.20
_exptl_crystal_size_min 0.04
_refine_diff_density_max 0.495
_refine_diff_density_min -0.451
_refine_diff_density_rms 0.066
_refine_ls_abs_structure_details 'Flack H D (1983), Acta Cryst. A39, 876-881'
_refine_ls_abs_structure_Flack -0.022(4)
_refine_ls_extinction_method none
_refine_ls_goodness_of_fit_ref 1.033
_refine_ls_hydrogen_treatment constr
_refine_ls_matrix_type full
_refine_ls_number_parameters 365
_refine_ls_number_reflns 7852
_refine_ls_number_restraints 9
_refine_ls_restrained_S_all 1.049
_refine_ls_R_factor_all 0.0242
_refine_ls_R_factor_gt 0.0214
_refine_ls_shift/su_max 0.002
_refine_ls_shift/su_mean 0.000
_refine_ls_structure_factor_coef Fsqd
_refine_ls_weighting_details 'calc w=1/[\s^2^(Fo^2^)+(0.0175P)^2^+0.0000P] where P=(Fo^2^+2Fc^2^)/3'
_refine_ls_weighting_scheme calc
_refine_ls_wR_factor_gt 0.0421
_refine_ls_wR_factor_ref 0.0429
_reflns_number_gt 7466
_reflns_number_total 7852
_reflns_threshold_expression >2sigma(I)
_cod_data_source_file om500918y_si_002.cif
_cod_data_source_block ybampyrth
_cod_depositor_comments
;
The following automatic conversions were performed:

'_symmetry_cell_setting' value 'Monoclinic' changed to 'monoclinic'
according to
/home/saulius/struct/COD-crude-data--automatic-downloads/rss-feeds/ACS/lib/dictionaries/cif_core.dic
dictionary named 'cif_core.dic' version 2.4.2 from 2011-04-26.

Automatic conversion script
Id: cif_fix_values 2935 2014-11-11 08:27:57Z andrius 

 Adding full bibliography for 4085015--4085017.cif.
;
_cod_original_sg_symbol_H-M Pn
_cod_database_code 4085017

loop_
_symmetry_equiv_pos_as_xyz
'x, y, z'
'x+1/2, -y, z+1/2'

loop_
_atom_site_label
_atom_site_type_symbol
_atom_site_fract_x
_atom_site_fract_y
_atom_site_fract_z
_atom_site_U_iso_or_equiv
_atom_site_adp_type
_atom_site_occupancy
_atom_site_symmetry_multiplicity
_atom_site_calc_flag
_atom_site_refinement_flags
Yb1 Yb 0.752080(6) 0.816840(6) 0.749640(6) 0.01225(2) Uani 1 1 d .
S1 S 1.20280(6) 0.63875(5) 0.84218(4) 0.01883(13) Uani 1 1 d .
Si1 Si 0.64958(7) 0.68163(5) 0.55013(4) 0.01751(14) Uani 1 1 d .
Si2 Si 0.64534(7) 0.57397(6) 0.88691(4) 0.02013(15) Uani 1 1 d U
N1 N 0.98466(18) 0.71384(16) 0.76130(11) 0.0149(4) Uani 1 1 d .
N2 N 0.89937(18) 0.87700(16) 0.86257(10) 0.0143(4) Uani 1 1 d .
N3 N 0.69075(19) 0.98997(15) 0.79040(11) 0.0156(4) Uani 1 1 d .
C1 C 1.2505(2) 0.4770(2) 0.72077(14) 0.0249(6) Uani 1 1 d .
H1A H 1.2140 0.4536 0.6676 0.037 Uiso 1 1 calc R
H1B H 1.2459 0.4111 0.7574 0.037 Uiso 1 1 calc R
H1C H 1.3500 0.5026 0.7176 0.037 Uiso 1 1 calc R
C2 C 1.1619(2) 0.5742(2) 0.75079(14) 0.0199(6) Uani 1 1 d .
C3 C 1.0447(2) 0.6263(2) 0.71762(14) 0.0182(5) Uani 1 1 d .
H3A H 1.0057 0.6038 0.6668 0.022 Uiso 1 1 calc R
C4 C 1.0583(2) 0.7293(2) 0.82913(13) 0.0164(5) Uani 1 1 d .
C5 C 1.0174(2) 0.8165(2) 0.88674(13) 0.0165(5) Uani 1 1 d .
C6 C 1.0911(2) 0.8404(2) 0.95821(14) 0.0212(6) Uani 1 1 d .
H6A H 1.1735 0.7971 0.9744 0.025 Uiso 1 1 calc R
C7 C 1.0416(3) 0.9285(2) 1.00512(14) 0.0253(6) Uani 1 1 d .
H7A H 1.0888 0.9455 1.0549 0.030 Uiso 1 1 calc R
C8 C 0.9225(3) 0.9928(2) 0.97981(14) 0.0244(6) Uani 1 1 d .
H8A H 0.8895 1.0552 1.0112 0.029 Uiso 1 1 calc R
C9 C 0.8523(2) 0.96385(19) 0.90718(13) 0.0179(5) Uani 1 1 d .
C10 C 0.7167(3) 1.0255(2) 0.87613(13) 0.0211(6) Uani 1 1 d .
C11 C 0.7338(3) 1.1566(2) 0.88876(16) 0.0348(7) Uani 1 1 d .
H11A H 0.8188 1.1836 0.8619 0.052 Uiso 1 1 calc R
H11B H 0.7445 1.1731 0.9460 0.052 Uiso 1 1 calc R
H11C H 0.6491 1.1966 0.8664 0.052 Uiso 1 1 calc R
C12 C 0.5947(3) 0.9824(2) 0.92900(14) 0.0324(7) Uani 1 1 d .
H12A H 0.5769 0.9000 0.9186 0.049 Uiso 1 1 calc R
H12B H 0.5075 1.0267 0.9163 0.049 Uiso 1 1 calc R
H12C H 0.6227 0.9933 0.9855 0.049 Uiso 1 1 calc R
C13 C 0.6257(2) 1.07742(18) 0.74042(12) 0.0147(5) Uani 1 1 d .
C14 C 0.4755(2) 1.08340(19) 0.72711(13) 0.0178(5) Uani 1 1 d .
C15 C 0.4164(2) 1.1738(2) 0.68175(14) 0.0211(6) Uani 1 1 d .
H15A H 0.3157 1.1777 0.6734 0.025 Uiso 1 1 calc R
C16 C 0.5013(3) 1.2583(2) 0.64847(14) 0.0221(6) Uani 1 1 d .
H16A H 0.4593 1.3212 0.6196 0.027 Uiso 1 1 calc R
C17 C 0.6482(2) 1.24910(19) 0.65815(13) 0.0186(6) Uani 1 1 d .
H17A H 0.7069 1.3053 0.6340 0.022 Uiso 1 1 calc R
C18 C 0.7123(2) 1.15981(18) 0.70222(13) 0.0151(5) Uani 1 1 d .
C19 C 0.3768(2) 0.9903(2) 0.75912(14) 0.0220(6) Uani 1 1 d .
H19A H 0.4351 0.9397 0.7962 0.026 Uiso 1 1 calc R
C20 C 0.2553(3) 1.0426(3) 0.80660(16) 0.0328(7) Uani 1 1 d .
H20A H 0.2957 1.0939 0.8482 0.049 Uiso 1 1 calc R
H20B H 0.2015 0.9802 0.8314 0.049 Uiso 1 1 calc R
H20C H 0.1913 1.0870 0.7705 0.049 Uiso 1 1 calc R
C21 C 0.3180(3) 0.9146(2) 0.69057(16) 0.0338(7) Uani 1 1 d .
H21A H 0.3975 0.8796 0.6628 0.051 Uiso 1 1 calc R
H21B H 0.2609 0.9624 0.6530 0.051 Uiso 1 1 calc R
H21C H 0.2577 0.8535 0.7119 0.051 Uiso 1 1 calc R
C22 C 0.8749(2) 1.1506(2) 0.70489(14) 0.0201(6) Uani 1 1 d .
H22A H 0.9042 1.0977 0.7499 0.024 Uiso 1 1 calc R
C23 C 0.9512(3) 1.2671(2) 0.71839(17) 0.0316(7) Uani 1 1 d .
H23A H 0.9173 1.3034 0.7670 0.047 Uiso 1 1 calc R
H23B H 0.9306 1.3180 0.6726 0.047 Uiso 1 1 calc R
H23C H 1.0545 1.2541 0.7241 0.047 Uiso 1 1 calc R
C24 C 0.9253(3) 1.0967(2) 0.62667(16) 0.0293(7) Uani 1 1 d .
H24A H 0.8785 1.0215 0.6180 0.044 Uiso 1 1 calc R
H24B H 1.0292 1.0858 0.6304 0.044 Uiso 1 1 calc R
H24C H 0.9004 1.1484 0.5819 0.044 Uiso 1 1 calc R
C25 C 0.7334(3) 0.80133(19) 0.60791(13) 0.0190(5) Uani 1 1 d .
H25A H 0.6839 0.8726 0.5891 0.023 Uiso 1 1 calc R
H25B H 0.8324 0.8070 0.5895 0.023 Uiso 1 1 calc R
C26 C 0.6514(3) 0.7010(2) 0.43851(13) 0.0236(6) Uani 1 1 d .
H26A H 0.6022 0.7732 0.4235 0.035 Uiso 1 1 calc R
H26B H 0.6024 0.6356 0.4122 0.035 Uiso 1 1 calc R
H26C H 0.7504 0.7044 0.4217 0.035 Uiso 1 1 calc R
C27 C 0.4569(3) 0.6617(2) 0.57503(15) 0.0287(7) Uani 1 1 d .
H27A H 0.3995 0.7243 0.5507 0.043 Uiso 1 1 calc R
H27B H 0.4483 0.6636 0.6331 0.043 Uiso 1 1 calc R
H27C H 0.4226 0.5870 0.5543 0.043 Uiso 1 1 calc R
C28 C 0.7406(3) 0.5395(2) 0.57279(15) 0.0313(7) Uani 1 1 d .
H28A H 0.8398 0.5431 0.5563 0.047 Uiso 1 1 calc R
H28B H 0.6903 0.4772 0.5436 0.047 Uiso 1 1 calc R
H28C H 0.7392 0.5242 0.6303 0.047 Uiso 1 1 calc R
C29 C 0.6055(2) 0.6733(2) 0.80298(14) 0.0204(6) Uani 1 1 d .
H29A H 0.5171 0.7143 0.8172 0.024 Uiso 1 1 calc R
H29B H 0.5781 0.6226 0.7573 0.024 Uiso 1 1 calc R
C30 C 0.6501(5) 0.6527(3) 0.98467(19) 0.0703(11) Uani 1 1 d U
H30A H 0.7130 0.7202 0.9815 0.105 Uiso 1 1 calc R
H30B H 0.6862 0.6007 1.0271 0.105 Uiso 1 1 calc R
H30C H 0.5534 0.6783 0.9966 0.105 Uiso 1 1 calc R
C31 C 0.8229(3) 0.5033(3) 0.8759(2) 0.0541(10) Uani 1 1 d .
H31A H 0.8989 0.5566 0.8940 0.081 Uiso 1 1 calc R
H31B H 0.8351 0.4835 0.8197 0.081 Uiso 1 1 calc R
H31C H 0.8279 0.4326 0.9083 0.081 Uiso 1 1 calc R
C32 C 0.5173(3) 0.4500(3) 0.8958(2) 0.0472(9) Uani 1 1 d .
H32A H 0.5176 0.4032 0.8470 0.071 Uiso 1 1 calc R
H32B H 0.4209 0.4802 0.9032 0.071 Uiso 1 1 calc R
H32C H 0.5467 0.4019 0.9417 0.071 Uiso 1 1 calc R

loop_
_atom_site_aniso_label
_atom_site_aniso_U_11
_atom_site_aniso_U_22
_atom_site_aniso_U_33
_atom_site_aniso_U_23
_atom_site_aniso_U_13
_atom_site_aniso_U_12
Yb1 0.01344(3) 0.01170(3) 0.01153(3) -0.00009(7) -0.00073(2) 0.00070(6)
S1 0.0141(2) 0.0212(3) 0.0210(3) 0.0009(2) -0.0015(2) 0.0026(2)
Si1 0.0251(3) 0.0135(3) 0.0136(3) 0.0019(3) -0.0033(2) -0.0012(3)
Si2 0.0221(3) 0.0197(3) 0.0188(3) 0.0064(3) 0.0036(3) 0.0014(3)
N1 0.0134(8) 0.0187(10) 0.0127(9) -0.0004(7) -0.0011(7) -0.0032(7)
N2 0.0159(9) 0.0129(9) 0.0140(9) 0.0003(7) 0.0003(7) 0.0008(7)
N3 0.0221(9) 0.0114(9) 0.0131(9) 0.0010(7) -0.0013(7) 0.0021(7)
C1 0.0179(11) 0.0249(13) 0.0321(13) -0.0017(10) 0.0043(12) 0.0024(10)
C2 0.0183(11) 0.0189(12) 0.0226(11) -0.0021(10) 0.0041(10) -0.0011(9)
C3 0.0162(11) 0.0194(11) 0.0190(11) -0.0014(10) 0.0009(9) -0.0021(9)
C4 0.0114(10) 0.0168(11) 0.0212(11) 0.0013(9) 0.0023(9) -0.0027(9)
C5 0.0157(10) 0.0189(11) 0.0148(10) 0.0032(9) -0.0001(8) -0.0040(9)
C6 0.0206(11) 0.0214(12) 0.0211(12) 0.0019(10) -0.0067(10) 0.0005(9)
C7 0.0367(13) 0.0185(12) 0.0200(12) -0.0014(10) -0.0103(10) -0.0038(11)
C8 0.0409(14) 0.0153(12) 0.0168(11) -0.0018(10) -0.0031(11) 0.0041(11)
C9 0.0265(11) 0.0140(11) 0.0132(10) 0.0037(9) 0.0007(9) -0.0005(9)
C10 0.0314(12) 0.0195(12) 0.0123(10) -0.0030(9) -0.0014(10) 0.0074(10)
C11 0.0548(17) 0.0270(14) 0.0213(13) -0.0075(11) -0.0127(12) 0.0141(12)
C12 0.0364(14) 0.0444(17) 0.0167(12) -0.0021(12) 0.0065(11) 0.0104(12)
C13 0.0221(11) 0.0110(10) 0.0111(10) 0.0005(9) 0.0033(9) 0.0033(9)
C14 0.0203(11) 0.0175(11) 0.0160(11) 0.0015(9) 0.0060(9) 0.0027(9)
C15 0.0156(10) 0.0243(13) 0.0234(12) 0.0024(10) 0.0005(9) 0.0065(9)
C16 0.0289(12) 0.0165(12) 0.0209(12) 0.0029(10) 0.0002(10) 0.0086(10)
C17 0.0238(11) 0.0139(11) 0.0184(11) 0.0028(9) 0.0025(10) -0.0016(9)
C18 0.0176(10) 0.0129(11) 0.0147(10) -0.0030(8) 0.0018(9) -0.0012(8)
C19 0.0183(11) 0.0225(12) 0.0256(12) 0.0055(10) 0.0053(10) 0.0005(9)
C20 0.0223(12) 0.0388(16) 0.0385(14) 0.0094(13) 0.0148(11) 0.0031(11)
C21 0.0375(14) 0.0315(15) 0.0326(14) 0.0047(12) 0.0047(12) -0.0096(12)
C22 0.0157(11) 0.0194(12) 0.0249(12) 0.0001(10) -0.0023(10) -0.0011(9)
C23 0.0258(13) 0.0255(13) 0.0429(16) -0.0001(12) -0.0066(12) -0.0096(11)
C24 0.0190(12) 0.0319(14) 0.0374(15) -0.0038(12) 0.0060(11) -0.0033(11)
C25 0.0246(11) 0.0146(11) 0.0175(11) 0.0005(9) -0.0042(9) 0.0026(9)
C26 0.0289(12) 0.0258(13) 0.0159(11) 0.0005(10) -0.0025(10) 0.0012(10)
C27 0.0319(13) 0.0351(15) 0.0189(12) 0.0024(11) -0.0024(11) -0.0107(11)
C28 0.0483(15) 0.0168(12) 0.0277(13) -0.0003(11) -0.0129(12) 0.0040(12)
C29 0.0143(10) 0.0234(13) 0.0234(12) 0.0033(10) -0.0003(9) 0.0010(9)
C30 0.132(3) 0.0519(19) 0.0269(14) 0.0033(14) 0.0085(18) 0.0014(19)
C31 0.0269(14) 0.0458(17) 0.090(2) 0.0440(17) 0.0092(16) 0.0107(13)
C32 0.0287(14) 0.0408(16) 0.072(2) 0.0339(16) 0.0009(14) -0.0007(13)

loop_
_atom_type_symbol
_atom_type_description
_atom_type_scat_dispersion_real
_atom_type_scat_dispersion_imag
_atom_type_scat_source
C C 0.0033 0.0016 'International Tables Vol C Tables 4.2.6.8 and 6.1.1.4'
H H 0.0000 0.0000 'International Tables Vol C Tables 4.2.6.8 and 6.1.1.4'
N N 0.0061 0.0033 'International Tables Vol C Tables 4.2.6.8 and 6.1.1.4'
Si Si 0.0817 0.0704 'International Tables Vol C Tables 4.2.6.8 and 6.1.1.4'
S S 0.1246 0.1234 'International Tables Vol C Tables 4.2.6.8 and 6.1.1.4'
Yb Yb -0.3850 5.5486 'International Tables Vol C Tables 4.2.6.8 and 6.1.1.4'

loop_
_geom_angle_atom_site_label_1
_geom_angle_atom_site_label_2
_geom_angle_atom_site_label_3
_geom_angle
N3 Yb1 C29 111.10(8)
N3 Yb1 C25 111.62(7)
C29 Yb1 C25 107.71(8)
N3 Yb1 N2 68.96(6)
C29 Yb1 N2 103.33(7)
C25 Yb1 N2 145.67(7)
N3 Yb1 N1 130.58(6)
C29 Yb1 N1 98.97(7)
C25 Yb1 N1 94.23(7)
N2 Yb1 N1 66.45(6)
C4 S1 C2 90.15(11)
C25 Si1 C27 111.56(11)
C25 Si1 C28 111.50(11)
C27 Si1 C28 106.26(12)
C25 Si1 C26 114.34(11)
C27 Si1 C26 106.22(11)
C28 Si1 C26 106.44(11)
C29 Si2 C31 110.63(13)
C29 Si2 C30 111.30(14)
C31 Si2 C30 107.86(18)
C29 Si2 C32 115.07(12)
C31 Si2 C32 104.38(13)
C30 Si2 C32 107.15(17)
C4 N1 C3 110.22(18)
C4 N1 Yb1 115.58(14)
C3 N1 Yb1 133.07(14)
C9 N2 C5 120.13(18)
C9 N2 Yb1 117.79(14)
C5 N2 Yb1 121.58(14)
C13 N3 C10 114.56(17)
C13 N3 Yb1 124.75(13)
C10 N3 Yb1 120.68(13)
C3 C2 C1 130.4(2)
C3 C2 S1 108.70(17)
C1 C2 S1 120.89(16)
C2 C3 N1 116.6(2)
N1 C4 C5 121.5(2)
N1 C4 S1 114.28(17)
C5 C4 S1 124.22(16)
N2 C5 C6 121.9(2)
N2 C5 C4 112.95(18)
C6 C5 C4 125.1(2)
C7 C6 C5 118.2(2)
C6 C7 C8 120.2(2)
C7 C8 C9 118.8(2)
N2 C9 C8 120.7(2)
N2 C9 C10 116.51(18)
C8 C9 C10 122.7(2)
N3 C10 C9 107.46(18)
N3 C10 C11 114.35(19)
C9 C10 C11 109.3(2)
N3 C10 C12 111.17(19)
C9 C10 C12 106.02(19)
C11 C10 C12 108.2(2)
C14 C13 C18 118.51(19)
C14 C13 N3 121.59(19)
C18 C13 N3 119.89(19)
C15 C14 C13 119.6(2)
C15 C14 C19 119.0(2)
C13 C14 C19 121.37(19)
C16 C15 C14 121.6(2)
C17 C16 C15 118.8(2)
C16 C17 C18 121.7(2)
C17 C18 C13 119.6(2)
C17 C18 C22 118.5(2)
C13 C18 C22 121.83(19)
C14 C19 C21 110.1(2)
C14 C19 C20 112.1(2)
C21 C19 C20 111.1(2)
C18 C22 C23 113.70(19)
C18 C22 C24 109.93(18)
C23 C22 C24 108.9(2)
Si1 C25 Yb1 126.39(11)
Si2 C29 Yb1 128.68(11)

loop_
_geom_bond_atom_site_label_1
_geom_bond_atom_site_label_2
_geom_bond_distance
Yb1 N3 2.1952(18)
Yb1 C29 2.349(2)
Yb1 C25 2.381(2)
Yb1 N2 2.4014(17)
Yb1 N1 2.4823(18)
S1 C4 1.717(2)
S1 C2 1.733(2)
Si1 C25 1.845(2)
Si1 C27 1.881(3)
Si1 C28 1.881(2)
Si1 C26 1.884(2)
Si2 C29 1.842(2)
Si2 C31 1.868(3)
Si2 C30 1.872(3)
Si2 C32 1.876(3)
N1 C4 1.319(3)
N1 C3 1.380(3)
N2 C9 1.335(3)
N2 C5 1.356(3)
N3 C13 1.433(3)
N3 C10 1.505(3)
C1 C2 1.494(3)
C2 C3 1.352(3)
C4 C5 1.456(3)
C5 C6 1.387(3)
C6 C7 1.377(3)
C7 C8 1.392(3)
C8 C9 1.401(3)
C9 C10 1.529(3)
C10 C11 1.535(3)
C10 C12 1.553(3)
C13 C14 1.417(3)
C13 C18 1.418(3)
C14 C15 1.393(3)
C14 C19 1.528(3)
C15 C16 1.388(3)
C16 C17 1.383(3)
C17 C18 1.391(3)
C18 C22 1.526(3)
C19 C21 1.529(4)
C19 C20 1.536(3)
C22 C23 1.535(3)
C22 C24 1.541(3)
